data_2007712
loop_
_publ_author_name
'Yang, Qing-chuan'
'Tang, You-qi'
'Yang, Wen-jun'
'Chen, Hui-ying'

_publ_section_title
;
 <i>N</i>-(3-Nitrobenzylidene)-<i>p</i>-phenylenediamine
;
_journal_issue 10
_journal_name_full 'Acta Crystallographica Section C'
_journal_page_first 1532
_journal_page_last 1534
_journal_paper_doi 10.1107/S0108270198004818
_journal_volume 54
_journal_year 1998
_chemical_formula_moiety 'C13 H11 N3 O2'
_chemical_formula_sum 'C13 H11 N3 O2'
_chemical_formula_weight 241.25
_chemical_melting_point 421.6(5)
_chemical_name_systematic
;
 1,4-Benzenediamine N-[(3-nitrophenyl)methylene]
;
_space_group_IT_number 14
_symmetry_cell_setting monoclinic
_symmetry_space_group_name_Hall '-P 2yn'
_symmetry_space_group_name_H-M 'P 1 21/n 1'
_audit_creation_method SHELXL-97
_cell_angle_alpha 90.00
_cell_angle_beta 110.55(3)
_cell_angle_gamma 90.00
_cell_formula_units_Z 4
_cell_length_a 9.617(2)
_cell_length_b 10.209(2)
_cell_length_c 12.721(3)
_cell_measurement_reflns_used 25
_cell_measurement_temperature 293(2)
_cell_measurement_theta_max 12.24
_cell_measurement_theta_min 9.66
_cell_volume 1169.5(5)
_computing_cell_refinement 'CAD-4 Software'
_computing_data_collection 'CAD-4 Software (Enraf-Nonius, 1989)'
_computing_data_reduction 'SDP-Plus (B. A. Frenz & Associates Inc., 1983)'
_computing_molecular_graphics SHELXTL-Plus
_computing_publication_material SHELXL97
_computing_structure_refinement 'SHELXL97 (Sheldrick, 1997)'
_computing_structure_solution 'SHELXTL-Plus (Sheldrick, 1990)'
_diffrn_ambient_temperature 293(2)
_diffrn_measurement_device 'Enraf-Nonius CAD-4'
_diffrn_measurement_method \w/2\q
_diffrn_radiation_monochromator graphite
_diffrn_radiation_source 'normal-focus sealed tube'
_diffrn_radiation_type MoK\a
_diffrn_radiation_wavelength 0.71073
_diffrn_reflns_av_R_equivalents 0.033
_diffrn_reflns_av_sigmaI/netI 0.0214
_diffrn_reflns_limit_h_max 10
_diffrn_reflns_limit_h_min -11
_diffrn_reflns_limit_k_max 12
_diffrn_reflns_limit_k_min 0
_diffrn_reflns_limit_l_max 15
_diffrn_reflns_limit_l_min 0
_diffrn_reflns_number 2148
_diffrn_reflns_theta_max 24.96
_diffrn_reflns_theta_min 2.31
_diffrn_standards_decay_% none
_diffrn_standards_interval_time 60
_diffrn_standards_number 3
_exptl_absorpt_coefficient_mu 0.096
_exptl_absorpt_correction_type none
_exptl_crystal_colour red
_exptl_crystal_density_diffrn 1.370
_exptl_crystal_density_method 'not measured'
_exptl_crystal_description prism
_exptl_crystal_F_000 504
_exptl_crystal_size_max 0.50
_exptl_crystal_size_mid 0.40
_exptl_crystal_size_min 0.40
_refine_diff_density_max 0.186
_refine_diff_density_min -0.183
_refine_ls_extinction_coef 0.002(3)
_refine_ls_extinction_method SHELXL97
_refine_ls_goodness_of_fit_ref 1.088
_refine_ls_hydrogen_treatment refall
_refine_ls_matrix_type full
_refine_ls_number_parameters 208
_refine_ls_number_reflns 2043
_refine_ls_number_restraints 0
_refine_ls_restrained_S_all 0.921
_refine_ls_R_factor_all 0.101
_refine_ls_R_factor_gt 0.052
_refine_ls_shift/esd_max 0.007
_refine_ls_shift/esd_mean 0.001
_refine_ls_structure_factor_coef Fsqd
_refine_ls_weighting_details 'w = 1/[\s^2^(Fo^2^)+(0.1014P)^2^+0.3550P] where P = (Fo^2^+2Fc^2^)/3'
_refine_ls_weighting_scheme calc
_refine_ls_wR_factor_ref 0.159
_reflns_number_gt 1216
_reflns_number_total 2051
_reflns_threshold_expression I>2\s(I)
_cod_data_source_file cf1208.cif
_cod_data_source_block cf1208
_cod_depositor_comments
;
The following automatic conversions were performed:
'_symmetry_cell_setting' value 'Monoclinic' changed to 'monoclinic'
according to '/home/saulius/struct/CIF-dictionaries/cif_core.dic'
dictionary named 'cif_core.dic' version 2.4.1 from 2010-06-29.

Automatic conversion script
Id: cif_fix_enum 1527 2010-12-29 10:47:43Z saulius 

The following automatic conversions were performed:

'_chemical_melting_point' value '148-149\%C' was changed to
'421.6(5)' - it was converted from degrees Celsius(C) to Kelvins(K),
the average value was taken and precision was estimated.

Automatic conversion script
Id: cif_fix_values 1646 2011-03-28 12:23:43Z adriana 

The following automatic conversions were performed:

'_chemical_melting_point' value '148-149\%C' was changed to
'421.6(5)' - it was converted from degrees Celsius(C) to Kelvins(K),
the average value was taken and precision was
estimated.

'_symmetry_cell_setting' value 'Monoclinic' changed to
'monoclinic' according to
/home/saulius/struct/CIF-dictionaries/cif_core.dic dictionary named
'cif_core.dic' version 2.4.1 from 2010-06-29.

Automatic conversion script
Id: cif_fix_values 1715 2011-07-08 13:25:40Z adriana 

The following automatic conversions were performed:

'_refine_ls_weighting_scheme' value 'calc w =
1/[\s^2^(Fo^2^)+(0.1014P)^2^+0.3550P] where P = (Fo^2^+2Fc^2^)/3' was
changed to 'calc'. New tag '_refine_ls_weighting_details' was
created. The value of the new tag was set to 'w =
1/[\s^2^(Fo^2^)+(0.1014P)^2^+0.3550P] where P = (Fo^2^+2Fc^2^)/3'.

Automatic conversion script
Id: cif_fix_values 3143 2015-03-26 13:38:13Z robertas 
;
_cod_original_cell_volume 1169.5(4)
_cod_original_sg_symbol_H-M 'P 21/n'
_cod_database_code 2007712

loop_
_symmetry_equiv_pos_as_xyz
'x, y, z'
'-x+1/2, y+1/2, -z+1/2'
'-x, -y, -z'
'x-1/2, -y-1/2, z-1/2'

loop_
_atom_site_aniso_label
_atom_site_aniso_U_11
_atom_site_aniso_U_22
_atom_site_aniso_U_33
_atom_site_aniso_U_12
_atom_site_aniso_U_13
_atom_site_aniso_U_23
O1 0.094(2) 0.084(2) 0.138(2) 0.0328(14) 0.061(2) 0.0023(15)
O2 0.123(2) 0.090(2) 0.0799(14) 0.0132(15) 0.0483(14) -0.0175(13)
N1 0.077(2) 0.0544(14) 0.092(2) 0.0083(13) 0.0546(15) 0.0053(13)
N2 0.0475(11) 0.0570(13) 0.0503(10) 0.0047(9) 0.0191(9) 0.0010(10)
N3 0.076(2) 0.078(2) 0.0567(13) 0.0316(13) 0.0265(12) 0.0096(13)
C10 0.0484(13) 0.056(2) 0.0528(13) -0.0007(12) 0.0191(12) 0.0003(12)
C11 0.0443(12) 0.0533(14) 0.0502(12) 0.0025(11) 0.0226(10) 0.0044(11)
C12 0.0557(15) 0.076(2) 0.0531(14) 0.0102(14) 0.0224(12) -0.0064(13)
C13 0.057(2) 0.105(2) 0.0495(14) 0.016(2) 0.0137(13) -0.004(2)
C14 0.0512(15) 0.084(2) 0.064(2) 0.0187(15) 0.0262(13) 0.0088(15)
C15 0.0544(14) 0.0505(13) 0.0615(14) 0.0044(11) 0.0355(12) 0.0070(12)
C16 0.0509(13) 0.0527(14) 0.0512(13) -0.0004(11) 0.0237(11) 0.0020(11)
C21 0.0405(12) 0.0521(14) 0.0474(11) -0.0014(10) 0.0173(10) 0.0004(10)
C22 0.0539(14) 0.062(2) 0.0455(12) 0.0066(12) 0.0190(11) -0.0038(12)
C23 0.063(2) 0.056(2) 0.0549(14) 0.0118(13) 0.0282(12) -0.0035(12)
C24 0.0488(13) 0.0509(14) 0.0500(12) 0.0046(11) 0.0227(11) 0.0051(11)
C25 0.0514(13) 0.062(2) 0.0428(12) 0.0046(12) 0.0159(11) -0.0009(12)
C26 0.0484(13) 0.0570(15) 0.0495(12) 0.0043(12) 0.0215(11) -0.0053(12)

loop_
_atom_site_label
_atom_site_fract_x
_atom_site_fract_y
_atom_site_fract_z
_atom_site_U_iso_or_equiv
_atom_site_thermal_displace_type
_atom_site_calc_flag
_atom_site_refinement_flags
_atom_site_occupancy
_atom_site_disorder_group
_atom_site_type_symbol
O1 0.7136(3) -0.4263(2) 0.5486(2) 0.0998(8) Uani d . 1 . O
O2 0.5197(3) -0.3854(2) 0.4051(2) 0.0941(8) Uani d . 1 . O
N1 0.6000(3) -0.3653(2) 0.5018(2) 0.0679(7) Uani d . 1 . N
N2 0.2167(2) 0.0829(2) 0.55398(15) 0.0511(5) Uani d . 1 . N
N3 -0.2556(3) 0.4120(3) 0.3201(2) 0.0694(7) Uani d . 1 . N
C10 0.2583(3) -0.0155(3) 0.5116(2) 0.0519(6) Uani d . 1 . C
C11 0.3932(2) -0.0895(2) 0.5700(2) 0.0477(6) Uani d . 1 . C
C12 0.4893(3) -0.0584(3) 0.6777(2) 0.0608(7) Uani d . 1 . C
C13 0.6178(3) -0.1286(4) 0.7269(2) 0.0718(9) Uani d . 1 . C
C14 0.6545(3) -0.2316(3) 0.6720(2) 0.0648(8) Uani d . 1 . C
C15 0.5597(3) -0.2600(2) 0.5651(2) 0.0514(6) Uani d . 1 . C
C16 0.4309(3) -0.1921(2) 0.5142(2) 0.0500(6) Uani d . 1 . C
C21 0.0923(2) 0.1583(2) 0.4906(2) 0.0462(6) Uani d . 1 . C
C22 0.0413(3) 0.2521(3) 0.5471(2) 0.0533(6) Uani d . 1 . C
C23 -0.0731(3) 0.3349(3) 0.4921(2) 0.0563(7) Uani d . 1 . C
C24 -0.1408(2) 0.3303(2) 0.3756(2) 0.0485(6) Uani d . 1 . C
C25 -0.0905(3) 0.2356(3) 0.3186(2) 0.0523(6) Uani d . 1 . C
C26 0.0235(3) 0.1521(2) 0.3740(2) 0.0505(6) Uani d . 1 . C
H10 0.203(3) -0.041(3) 0.438(2) 0.073(8) Uiso d . 1 . H
H12 0.467(3) 0.014(3) 0.716(2) 0.073(8) Uiso d . 1 . H
H13 0.684(3) -0.105(3) 0.795(2) 0.072(8) Uiso d . 1 . H
H14 0.738(3) -0.281(3) 0.702(2) 0.082(10) Uiso d . 1 . H
H16 0.361(3) -0.218(3) 0.442(2) 0.064(7) Uiso d . 1 . H
H22 0.091(3) 0.259(3) 0.632(2) 0.072(8) Uiso d . 1 . H
H23 -0.104(3) 0.402(3) 0.529(2) 0.062(7) Uiso d . 1 . H
H25 -0.130(3) 0.235(3) 0.240(2) 0.068(7) Uiso d . 1 . H
H26 0.059(3) 0.087(3) 0.332(2) 0.071(8) Uiso d . 1 . H
H31 -0.277(4) 0.476(4) 0.361(3) 0.102(11) Uiso d . 1 . H
H32 -0.274(3) 0.423(3) 0.250(3) 0.084(10) Uiso d . 1 . H

loop_
_atom_type_symbol
_atom_type_description
_atom_type_scat_dispersion_real
_atom_type_scat_dispersion_imag
_atom_type_scat_source
C C 0.0033 0.0016 'International Tables Vol C Tables 4.2.6.8 and 6.1.1.4'
H H 0.0000 0.0000 'International Tables Vol C Tables 4.2.6.8 and 6.1.1.4'
N N 0.0061 0.0033 'International Tables Vol C Tables 4.2.6.8 and 6.1.1.4'
O O 0.0106 0.0060 'International Tables Vol C Tables 4.2.6.8 and 6.1.1.4'

loop_
_geom_angle_atom_site_label_1
_geom_angle_atom_site_label_2
_geom_angle_atom_site_label_3
_geom_angle
_geom_angle_publ_flag
O1 N1 O2 123.4(3) no
O1 N1 C15 117.9(3) no
O2 N1 C15 118.6(2) no
C10 N2 C21 121.2(2) yes
C24 N3 H31 117.(2) no
C24 N3 H32 117.(2) no
H31 N3 H32 120.(3) no
N2 C10 C11 123.3(2) yes
N2 C10 H10 119.8(17) no
C11 C10 H10 116.7(17) no
C16 C11 C12 118.3(2) no
C16 C11 C10 118.5(2) no
C12 C11 C10 123.2(2) no
C13 C12 C11 120.6(3) no
C13 C12 H12 120.2(16) no
C11 C12 H12 119.2(16) no
C12 C13 C14 121.2(3) no
C12 C13 H13 121.0(18) no
C14 C13 H13 117.8(18) no
C15 C14 C13 117.6(3) no
C15 C14 H14 118.8(19) no
C13 C14 H14 123.6(19) no
C16 C15 C14 122.5(2) no
C16 C15 N1 118.6(2) no
C14 C15 N1 118.9(2) no
C15 C16 C11 119.8(2) no
C15 C16 H16 121.6(15) no
C11 C16 H16 118.5(15) no
C22 C21 C26 117.4(2) no
C22 C21 N2 117.5(2) no
C26 C21 N2 124.9(2) no
C23 C22 C21 121.9(2) no
C23 C22 H22 119.5(16) no
C21 C22 H22 118.6(16) no
C22 C23 C24 120.9(2) no
C22 C23 H23 122.1(14) no
C24 C23 H23 116.7(14) no
N3 C24 C23 121.3(2) no
N3 C24 C25 121.4(2) no
C23 C24 C25 117.3(2) no
C26 C25 C24 121.6(2) no
C26 C25 H25 119.5(16) no
C24 C25 H25 118.6(16) no
C25 C26 C21 120.8(2) no
C25 C26 H26 120.4(15) no
C21 C26 H26 118.8(15) no

loop_
_geom_bond_atom_site_label_1
_geom_bond_atom_site_label_2
_geom_bond_site_symmetry_2
_geom_bond_distance
_geom_bond_publ_flag
O1 N1 . 1.216(3) yes
O2 N1 . 1.218(3) yes
N1 C15 . 1.475(3) yes
N2 C10 . 1.269(3) yes
N2 C21 . 1.413(3) yes
N3 C24 . 1.366(3) yes
N3 H31 . 0.90(4) no
N3 H32 . 0.86(3) no
C10 C11 . 1.459(3) yes
C10 H10 . 0.94(3) no
C11 C16 . 1.384(3) no
C11 C12 . 1.394(3) no
C12 C13 . 1.374(4) no
C12 H12 . 0.95(3) no
C13 C14 . 1.376(4) no
C13 H13 . 0.91(3) no
C14 C15 . 1.376(4) no
C14 H14 . 0.91(3) no
C15 C16 . 1.368(3) no
C16 H16 . 0.96(3) no
C21 C22 . 1.387(3) no
C21 C26 . 1.397(3) no
C22 C23 . 1.369(3) no
C22 H22 . 1.02(3) no
C23 C24 . 1.395(3) no
C23 H23 . 0.94(3) no
C24 C25 . 1.393(3) no
C25 C26 . 1.372(3) no
C25 H25 . 0.93(3) no
C26 H26 . 0.99(3) no

loop_
_geom_hbond_atom_site_label_D
_geom_hbond_atom_site_label_H
_geom_hbond_atom_site_label_A
_geom_hbond_site_symmetry_A
_geom_hbond_distance_DH
_geom_hbond_distance_HA
_geom_hbond_distance_DA
_geom_hbond_angle_DHA
N3 H32 N2 4_565 0.85(3) 2.46(3) 3.302(5) 167(3)

loop_
_geom_torsion_atom_site_label_1
_geom_torsion_atom_site_label_2
_geom_torsion_atom_site_label_3
_geom_torsion_atom_site_label_4
_geom_torsion
_geom_torsion_publ_flag
C21 N2 C10 C11 174.4(2) no
N2 C10 C11 C16 -177.5(2) no
N2 C10 C11 C12 -0.3(4) no
C16 C11 C12 C13 -0.3(4) no
C10 C11 C12 C13 -177.5(3) no
C11 C12 C13 C14 -0.5(5) no
C12 C13 C14 C15 1.5(4) no
C13 C14 C15 C16 -1.7(4) no
C13 C14 C15 N1 176.8(2) no
O1 N1 C15 C16 -178.8(2) no
O2 N1 C15 C16 2.3(3) no
O1 N1 C15 C14 2.6(3) no
O2 N1 C15 C14 -176.2(3) no
C14 C15 C16 C11 1.0(4) no
N1 C15 C16 C11 -177.5(2) no
C12 C11 C16 C15 0.1(3) no
C10 C11 C16 C15 177.4(2) no
C10 N2 C21 C22 170.9(2) no
C10 N2 C21 C26 -14.0(4) no
C26 C21 C22 C23 0.8(4) no
N2 C21 C22 C23 176.3(2) no
C21 C22 C23 C24 -1.7(4) no
C22 C23 C24 N3 179.6(3) no
C22 C23 C24 C25 2.1(4) no
N3 C24 C25 C26 -179.2(2) no
C23 C24 C25 C26 -1.6(4) no
C24 C25 C26 C21 0.8(4) no
C22 C21 C26 C25 -0.3(4) no
N2 C21 C26 C25 -175.4(2) no
